data_7703833
loop_
_publ_author_name
'Chahine, Ali Y.'
'Phonsri, Wasinee'
'Murray, Keith S.'
'Turner, David R.'
'Batten, Stuart R.'

_publ_section_title
;
 Coordination polymers of a bis-isophthalate bridging ligand with single
 molecule magnet behaviour of the Co<sup>II</sup> analogue.
;
_journal_issue 16
_journal_name_full 'Dalton transactions (Cambridge, England : 2003)'
_journal_page_first 5241
_journal_page_last 5249
_journal_paper_doi 10.1039/c9dt04606b
_journal_volume 49
_journal_year 2020
_chemical_formula_moiety 'C23 H24 Cd N2 O8, 2(H2 O), O'
_chemical_formula_sum 'C23 H33 Cd N2 O12.5'
_chemical_formula_weight 649.91
_space_group_crystal_system orthorhombic
_space_group_IT_number 29
_space_group_name_Hall 'P 2c -2ac'
_space_group_name_H-M_alt 'P c a 21'
_atom_sites_solution_hydrogens mixed
_audit_creation_date 2020-03-13
_audit_creation_method
;
Olex2 1.3
(compiled 2020.02.04 svn.rd84adfe8 for OlexSys, GUI svn.r6032)
;
_audit_update_record
;
2020-03-14 deposited with the CCDC.	2020-03-23 downloaded from the CCDC.
;
_cell_angle_alpha 90
_cell_angle_beta 90
_cell_angle_gamma 90
_cell_formula_units_Z 4
_cell_length_a 20.4570(3)
_cell_length_b 9.3200(2)
_cell_length_c 14.1950(2)
_cell_measurement_reflns_used 7394
_cell_measurement_temperature 100.00
_cell_measurement_theta_max 31.817
_cell_measurement_theta_min 2.186
_cell_volume 2706.41(8)
_computing_cell_refinement 'XDS (Kabsch, 1993)'
_computing_data_collection 'AS QEGUI'
_computing_data_reduction 'XDS (Kabsch, 1993)'
_computing_molecular_graphics 'Olex2 1.3 (Dolomanov et al., 2009)'
_computing_publication_material 'Olex2 1.3 (Dolomanov et al., 2009)'
_computing_structure_refinement 'SHELXL 2018/3 (Sheldrick, 2015)'
_computing_structure_solution 'SHELXT 2018/2 (Sheldrick, 2018)'
_diffrn_ambient_temperature 100.00
_diffrn_measured_fraction_theta_full 0.958
_diffrn_measured_fraction_theta_max 0.807
_diffrn_measurement_device_type 'ADSC Quantum 210r'
_diffrn_measurement_method 'Omega Scan'
_diffrn_radiation_monochromator 'Silicon Double Crystal'
_diffrn_radiation_type Synchrotron
_diffrn_radiation_wavelength 0.7109
_diffrn_reflns_av_R_equivalents 0.0207
_diffrn_reflns_av_unetI/netI 0.0124
_diffrn_reflns_Laue_measured_fraction_full 0.958
_diffrn_reflns_Laue_measured_fraction_max 0.807
_diffrn_reflns_limit_h_max 26
_diffrn_reflns_limit_h_min -26
_diffrn_reflns_limit_k_max 12
_diffrn_reflns_limit_k_min -12
_diffrn_reflns_limit_l_max 17
_diffrn_reflns_limit_l_min -17
_diffrn_reflns_number 47704
_diffrn_reflns_point_group_measured_fraction_full 0.949
_diffrn_reflns_point_group_measured_fraction_max 0.799
_diffrn_reflns_theta_full 27.500
_diffrn_reflns_theta_max 31.817
_diffrn_reflns_theta_min 2.186
_diffrn_source "'MX1 Beamline Australian Synchrotron"
_diffrn_standards_number 0
_exptl_absorpt_coefficient_mu 0.874
_exptl_absorpt_correction_type multi-scan
_exptl_absorpt_process_details 'XDS (Kabsch, 1993)'
_exptl_crystal_colour colourless
_exptl_crystal_density_diffrn 1.595
_exptl_crystal_description plate
_exptl_crystal_F_000 1332
_exptl_crystal_size_max 0.3
_exptl_crystal_size_mid 0.2
_exptl_crystal_size_min 0.1
_exptl_transmission_factor_max 0.7463
_exptl_transmission_factor_min 0.7159
_refine_diff_density_max 1.582
_refine_diff_density_min -1.178
_refine_diff_density_rms 0.098
_refine_ls_abs_structure_details
;
 Flack x determined using 3396 quotients [(I+)-(I-)]/[(I+)+(I-)]
 (Parsons, Flack and Wagner, Acta Cryst. B69 (2013) 249-259).
;
_refine_ls_abs_structure_Flack 0.039(3)
_refine_ls_extinction_method none
_refine_ls_goodness_of_fit_ref 1.066
_refine_ls_hydrogen_treatment mixed
_refine_ls_matrix_type full
_refine_ls_number_parameters 372
_refine_ls_number_reflns 7394
_refine_ls_number_restraints 30
_refine_ls_restrained_S_all 1.066
_refine_ls_R_factor_all 0.0333
_refine_ls_R_factor_gt 0.0329
_refine_ls_shift/su_max 0.001
_refine_ls_shift/su_mean 0.000
_refine_ls_structure_factor_coef Fsqd
_refine_ls_weighting_details 'w=1/[\s^2^(Fo^2^)+(0.0504P)^2^+4.0679P] where P=(Fo^2^+2Fc^2^)/3'
_refine_ls_weighting_scheme calc
_refine_ls_wR_factor_gt 0.0892
_refine_ls_wR_factor_ref 0.0896
_reflns_Friedel_coverage 0.911
_reflns_Friedel_fraction_full 0.939
_reflns_Friedel_fraction_max 0.791
_reflns_number_gt 7280
_reflns_number_total 7394
_reflns_threshold_expression 'I > 2\s(I)'
_cod_data_source_file c9dt04606b2.cif
_cod_data_source_block 1Cd
_cod_depositor_comments
;
The following automatic conversions were performed:

data item '_exptl_absorpt_correction_type' value 'Multi-Scan' was
changed to 'multi-scan' in accordance with the
/home/data/users/saulius/crontab/automatic-downloads/rss-feeds/RSC/lib/dictionaries/cif_core.dic
dictionary named 'cif_core.dic' version 2.4.2 last updated on
2011-04-26.

Automatic conversion script
Id: cif_fix_values 7556 2019-12-06 15:28:31Z antanas 

 Adding full bibliography for 7703831--7703834.cif.
;
_cod_original_formula_sum 'C23 H33 Cd N2 O12.50'
_cod_database_code 7703833
_shelx_shelxl_version_number 2018/3
_shelx_space_group_comment
;
The symmetry employed for this shelxl refinement is uniquely defined
by the following loop, which should always be used as a source of
symmetry information in preference to the above space-group names.
They are only intended as comments.
;
_shelx_estimated_absorpt_t_max 0.918
_shelx_estimated_absorpt_t_min 0.780
_olex2_refinement_description
;
1. Fixed Uiso
 At 1.2 times of:
  All C(H) groups, All C(H,H) groups, All N(H) groups
 At 1.5 times of:
  All C(H,H,H) groups, All O(H,H) groups
2. Restrained distances
 N1A-C5A
 1.5 with sigma of 0.02
 O10-H10B = O10-H10A
 0.84 with sigma of 0.02
 H10B-O5
 1.969 with sigma of 0.001
 H10B-H10A
 1.377 with sigma of 0.04
3. Uiso/Uaniso restraints and constraints
Uanis(C4A) \\sim Ueq, Uanis(C4B) \\sim Ueq: with sigma of 0.01 and sigma for
terminal atoms of 0.02
Uanis(N1B) \\sim Ueq, Uanis(N1A) \\sim Ueq: with sigma of 0.005 and sigma for
terminal atoms of 0.02
4. Others
 Fixed Sof: N1A(0.33333) H1A(0.33333) O11B(0.66667) C4A(0.33333) H4AA(0.33333)
 H4AB(0.33333) C4B(0.66667) H4BA(0.66667) H4BB(0.66667) C5B(0.66667)
 H5BA(0.66667) H5BB(0.66667) H5BC(0.66667) C5A(0.33333) H5AA(0.33333)
 H5AB(0.33333) H5AC(0.33333) N1B(0.66667) H1BA(0.66667) O11A(0.33333)
5.a Free rotating group:
 O9(H9A,H9B)
5.b Ternary CH refined with riding coordinates:
 N1A(H1A), N2(H2), N1B(H1BA)
5.c Secondary CH2 refined with riding coordinates:
 C2(H2A,H2B), C3(H3A,H3B), C6(H6A,H6B), C15(H15A,H15B), C4A(H4AA,H4AB),
 C4B(H4BA,H4BB)
5.d Aromatic/amide H refined with riding coordinates:
 C8(H8), C11(H11), C14(H14), C17(H17), C20(H20), C23(H23)
5.e Idealised Me refined as rotating group:
 C1(H1B,H1C,H1D), C5B(H5BA,H5BB,H5BC), C5A(H5AA,H5AB,H5AC)
;
_olex2_submission_special_instructions 'No special instructions were received'

loop_
_space_group_symop_operation_xyz
'x, y, z'
'-x, -y, z+1/2'
'-x+1/2, y, z+1/2'
'x+1/2, -y, z'

loop_
_atom_site_label
_atom_site_type_symbol
_atom_site_fract_x
_atom_site_fract_y
_atom_site_fract_z
_atom_site_U_iso_or_equiv
_atom_site_adp_type
_atom_site_occupancy
_atom_site_site_symmetry_order
_atom_site_calc_flag
_atom_site_refinement_flags_posn
_atom_site_refinement_flags_adp
_atom_site_refinement_flags_occupancy
_atom_site_disorder_assembly
_atom_site_disorder_group
Cd1 Cd 0.10775(2) 0.28094(2) 0.29902(3) 0.01630(8) Uani 1 1 d . . . . .
O1 O 1.00534(16) 0.3105(3) 0.3561(2) 0.0241(6) Uani 1 1 d . . . . .
O2 O 1.05519(15) 0.1138(3) 0.4048(2) 0.0208(6) Uani 1 1 d . . . . .
O3 O 0.94664(15) -0.1608(4) 0.6675(2) 0.0222(6) Uani 1 1 d . . . . .
O4 O 0.84317(15) -0.1159(3) 0.7006(2) 0.0222(6) Uani 1 1 d . . . . .
O5 O 0.45799(14) 0.5973(4) 0.6273(2) 0.0242(6) Uani 1 1 d D . . . .
O6 O 0.38324(17) 0.4851(3) 0.7148(2) 0.0244(6) Uani 1 1 d . . . . .
O7 O 0.20021(17) 0.3255(5) 0.3655(3) 0.0391(9) Uani 1 1 d . . . . .
O8 O 0.18616(18) 0.3070(8) 0.5181(3) 0.0642(18) Uani 1 1 d . . . . .
N1A N 0.7152(15) 0.183(3) 0.4103(16) 0.017(5) Uani 0.3333 1 d D U P A 1
H1A H 0.699573 0.099798 0.448495 0.021 Uiso 0.3333 1 calc R U P A 1
N2 N 0.49030(15) 0.2847(3) 0.2819(2) 0.0138(7) Uani 1 1 d . . . . .
H2 H 0.513431 0.308096 0.221736 0.017 Uiso 1 1 calc R U . . .
C1 C 0.46270(19) 0.1388(4) 0.2699(3) 0.0216(8) Uani 1 1 d . . . . .
H1B H 0.498355 0.069681 0.261782 0.032 Uiso 1 1 calc R U . . .
H1C H 0.434446 0.137029 0.214117 0.032 Uiso 1 1 calc R U . . .
H1D H 0.437064 0.113321 0.325713 0.032 Uiso 1 1 calc R U . . .
C2 C 0.5406(2) 0.2931(4) 0.3583(3) 0.0204(8) Uani 1 1 d . . . . .
H2A H 0.522247 0.251882 0.416904 0.024 Uiso 1 1 calc R U . . .
H2B H 0.551140 0.395062 0.370651 0.024 Uiso 1 1 calc R U . . .
C3 C 0.60332(19) 0.2131(4) 0.3330(4) 0.0239(9) Uani 1 1 d . . . . .
H3A H 0.599542 0.110457 0.350008 0.029 Uiso 1 1 calc R U . B 1
H3B H 0.611978 0.220324 0.264517 0.029 Uiso 1 1 calc R U . B 1
C6 C 0.7660(2) 0.2625(5) 0.4642(4) 0.0279(9) Uani 1 1 d . . . . .
H6A H 0.747294 0.289826 0.525941 0.033 Uiso 1 1 calc R U . A 1
H6B H 0.776095 0.352294 0.429870 0.033 Uiso 1 1 calc R U . A 1
C7 C 0.82912(19) 0.1836(4) 0.4813(3) 0.0183(7) Uani 1 1 d . . . . .
C8 C 0.83249(18) 0.0827(4) 0.5533(3) 0.0171(7) Uani 1 1 d . . . . .
H8 H 0.794524 0.061590 0.589234 0.021 Uiso 1 1 calc R U . . .
C9 C 0.89074(17) 0.0123(4) 0.5732(3) 0.0165(7) Uani 1 1 d . . . . .
C10 C 0.89411(17) -0.0948(4) 0.6516(3) 0.0165(7) Uani 1 1 d . . . . .
C11 C 0.94683(17) 0.0460(4) 0.5212(3) 0.0153(6) Uani 1 1 d . . . . .
H11 H 0.986774 -0.002416 0.533764 0.018 Uiso 1 1 calc R U . . .
C12 C 0.94409(18) 0.1503(4) 0.4513(3) 0.0160(6) Uani 1 1 d . . . . .
C13 C 1.00565(19) 0.1934(4) 0.4009(3) 0.0169(6) Uani 1 1 d . . . . .
C14 C 0.8851(2) 0.2178(4) 0.4313(3) 0.0187(7) Uani 1 1 d . . . . .
H14 H 0.883157 0.288132 0.382929 0.022 Uiso 1 1 calc R U . . .
C15 C 0.43726(15) 0.3962(3) 0.2933(3) 0.0154(6) Uani 1 1 d . . . . .
H15A H 0.406761 0.387616 0.239466 0.018 Uiso 1 1 calc R U . . .
H15B H 0.457661 0.492330 0.289780 0.018 Uiso 1 1 calc R U . . .
C16 C 0.39801(16) 0.3876(4) 0.3834(3) 0.0141(6) Uani 1 1 d . . . . .
C17 C 0.33311(17) 0.3428(4) 0.3788(3) 0.0148(6) Uani 1 1 d . . . . .
H17 H 0.315727 0.307874 0.321137 0.018 Uiso 1 1 calc R U . . .
C18 C 0.29343(17) 0.3494(4) 0.4593(3) 0.0156(6) Uani 1 1 d . . . . .
C19 C 0.22110(18) 0.3227(5) 0.4479(3) 0.0196(7) Uani 1 1 d . . . . .
C20 C 0.31914(17) 0.3961(4) 0.5444(3) 0.0160(6) Uani 1 1 d . . . . .
H20 H 0.293093 0.394965 0.599826 0.019 Uiso 1 1 calc R U . . .
C21 C 0.38368(18) 0.4447(4) 0.5478(3) 0.0150(6) Uani 1 1 d . . . . .
C22 C 0.41101(19) 0.5124(4) 0.6365(3) 0.0165(6) Uani 1 1 d . . . . .
C23 C 0.42226(17) 0.4425(4) 0.4676(3) 0.0149(6) Uani 1 1 d . . . . .
H23 H 0.465620 0.478805 0.470070 0.018 Uiso 1 1 calc R U . . .
O9 O 0.70648(17) -0.1481(5) 0.6773(3) 0.0417(10) Uani 1 1 d G . . . .
H9A H 0.701453 -0.213182 0.633857 0.063 Uiso 1 1 d G U . . .
H9B H 0.748435 -0.133495 0.679633 0.063 Uiso 1 1 d G U . . .
O10 O 0.5789(3) 0.5290(8) 0.5401(5) 0.0758(19) Uani 1 1 d D . . . .
H10A H 0.611(3) 0.578(9) 0.522(10) 0.114 Uiso 1 1 d D U . . .
H10B H 0.5433(17) 0.572(8) 0.565(5) 0.114 Uiso 1 1 d D U . . .
O11B O 0.7452(6) 0.3707(12) 0.2488(9) 0.089(3) Uiso 0.6667 1 d . . P C 2
C4A C 0.6567(18) 0.282(3) 0.387(2) 0.027(6) Uani 0.3333 1 d . U P A 1
H4AA H 0.638422 0.318764 0.447022 0.032 Uiso 0.3333 1 calc R U P A 1
H4AB H 0.673001 0.365222 0.350891 0.032 Uiso 0.3333 1 calc R U P A 1
C4B C 0.6542(7) 0.2565(14) 0.4086(11) 0.026(3) Uani 0.6667 1 d . U P A 2
H4BA H 0.658084 0.362385 0.409644 0.031 Uiso 0.6667 1 calc R U P A 2
H4BB H 0.638228 0.225449 0.471226 0.031 Uiso 0.6667 1 calc R U P A 2
C5B C 0.7184(4) 0.0324(7) 0.3969(6) 0.0326(17) Uani 0.6667 1 d . . P A 2
H5BA H 0.762887 -0.005765 0.391330 0.049 Uiso 0.6667 1 calc R U P A 2
H5BB H 0.691435 -0.004862 0.345436 0.049 Uiso 0.6667 1 calc R U P A 2
H5BC H 0.699642 0.002943 0.457436 0.049 Uiso 0.6667 1 calc R U P A 2
C5A C 0.7431(8) 0.129(2) 0.3175(13) 0.050(6) Uani 0.3333 1 d D . P A 1
H5AA H 0.781633 0.069258 0.329979 0.075 Uiso 0.3333 1 calc R U P A 1
H5AB H 0.755755 0.210745 0.278118 0.075 Uiso 0.3333 1 calc R U P A 1
H5AC H 0.710042 0.071749 0.284563 0.075 Uiso 0.3333 1 calc R U P A 1
N1B N 0.7204(8) 0.1927(16) 0.3918(9) 0.018(2) Uani 0.6667 1 d . U P A 2
H1BA H 0.735318 0.221028 0.327354 0.022 Uiso 0.6667 1 calc R U P A 2
O11A O 0.6438(6) 0.0120(13) 0.5320(10) 0.040(3) Uiso 0.3333 1 d . . P D 1

loop_
_atom_site_aniso_label
_atom_site_aniso_U_11
_atom_site_aniso_U_22
_atom_site_aniso_U_33
_atom_site_aniso_U_23
_atom_site_aniso_U_13
_atom_site_aniso_U_12
Cd1 0.01452(11) 0.02166(12) 0.01272(13) 0.00025(12) -0.00164(11) -0.00222(8)
O1 0.0301(16) 0.0165(12) 0.0257(18) 0.0054(11) 0.0090(12) 0.0013(12)
O2 0.0145(13) 0.0233(14) 0.0245(16) 0.0056(11) 0.0055(10) 0.0026(11)
O3 0.0204(14) 0.0272(15) 0.0189(16) 0.0048(11) 0.0003(11) 0.0008(11)
O4 0.0216(13) 0.0270(14) 0.0180(15) 0.0017(11) 0.0058(10) -0.0040(11)
O5 0.0203(14) 0.0331(16) 0.0193(16) -0.0055(11) -0.0051(10) -0.0035(12)
O6 0.0361(16) 0.0228(14) 0.0144(16) -0.0012(10) 0.0013(11) 0.0030(12)
O7 0.0186(16) 0.074(3) 0.0251(19) 0.0006(18) -0.0050(12) -0.0132(17)
O8 0.0123(15) 0.155(6) 0.025(2) 0.003(3) 0.0011(13) -0.007(2)
N1A 0.014(6) 0.019(6) 0.019(7) 0.002(5) -0.003(5) 0.003(5)
N2 0.0127(12) 0.0210(14) 0.008(2) 0.0022(9) 0.0005(9) 0.0009(10)
C1 0.0162(16) 0.0199(17) 0.029(2) 0.0006(13) -0.0004(12) 0.0001(14)
C2 0.0149(17) 0.0262(19) 0.020(2) 0.0055(13) -0.0021(13) 0.0006(13)
C3 0.0153(19) 0.024(2) 0.032(2) 0.0034(14) -0.0040(14) 0.0013(13)
C6 0.0185(19) 0.0242(19) 0.041(3) -0.0064(17) -0.0102(17) 0.0024(15)
C7 0.0159(16) 0.0188(16) 0.020(2) -0.0033(13) -0.0057(12) 0.0034(13)
C8 0.0130(14) 0.0204(17) 0.0179(19) -0.0052(12) 0.0004(12) -0.0006(13)
C9 0.0121(17) 0.0188(17) 0.019(2) -0.0017(13) -0.0003(11) -0.0010(12)
C10 0.0179(17) 0.0184(17) 0.013(2) 0.0018(12) -0.0012(11) -0.0037(12)
C11 0.0154(15) 0.0154(14) 0.0152(18) -0.0018(11) -0.0015(11) 0.0006(12)
C12 0.0179(16) 0.0139(14) 0.0160(18) -0.0012(12) -0.0014(12) -0.0013(12)
C13 0.0174(17) 0.0164(15) 0.0170(19) 0.0005(12) 0.0031(12) -0.0012(13)
C14 0.0212(19) 0.0159(17) 0.019(2) 0.0007(12) -0.0037(13) -0.0002(12)
C15 0.0132(12) 0.0199(13) 0.0132(16) 0.0030(15) 0.0011(14) 0.0013(10)
C16 0.0097(15) 0.0175(15) 0.0152(19) 0.0014(11) -0.0003(10) -0.0010(11)
C17 0.0110(15) 0.0190(16) 0.0144(19) -0.0013(11) -0.0015(11) -0.0004(11)
C18 0.0106(15) 0.0183(15) 0.0180(18) 0.0013(12) -0.0013(11) -0.0001(11)
C19 0.0124(16) 0.0262(18) 0.020(2) 0.0018(14) -0.0018(12) -0.0007(13)
C20 0.0134(15) 0.0228(17) 0.0117(18) 0.0014(12) 0.0012(11) 0.0032(13)
C21 0.0136(15) 0.0197(16) 0.0118(18) -0.0006(12) -0.0040(11) 0.0005(12)
C22 0.0183(16) 0.0183(16) 0.0129(18) 0.0003(12) -0.0032(12) 0.0041(13)
C23 0.0124(14) 0.0191(15) 0.0132(18) 0.0015(11) -0.0022(11) 0.0001(12)
O9 0.0216(16) 0.063(3) 0.040(2) 0.0086(19) 0.0068(14) 0.0022(17)
O10 0.033(2) 0.117(5) 0.078(4) -0.036(4) 0.003(3) 0.000(3)
C4A 0.023(8) 0.035(11) 0.022(10) 0.008(6) -0.004(6) 0.008(7)
C4B 0.017(4) 0.022(5) 0.039(7) -0.007(5) -0.015(5) 0.007(4)
C5B 0.027(3) 0.018(3) 0.052(5) -0.011(3) -0.025(3) 0.006(2)
C5A 0.032(7) 0.064(11) 0.055(15) -0.040(10) -0.001(7) 0.006(7)
N1B 0.014(3) 0.018(3) 0.021(4) 0.009(3) -0.004(3) -0.002(2)

loop_
_atom_type_symbol
_atom_type_description
_atom_type_scat_dispersion_real
_atom_type_scat_dispersion_imag
_atom_type_scat_source
C C 0.0035 0.0016 'International Tables Vol C Tables 4.2.6.8 and 6.1.1.4'
H H 0.0000 0.0000 'International Tables Vol C Tables 4.2.6.8 and 6.1.1.4'
Cd Cd -0.8048 1.2290 'International Tables Vol C Tables 4.2.6.8 and 6.1.1.4'
N N 0.0065 0.0032 'International Tables Vol C Tables 4.2.6.8 and 6.1.1.4'
O O 0.0116 0.0061 'International Tables Vol C Tables 4.2.6.8 and 6.1.1.4'

loop_
_geom_angle_atom_site_label_1
_geom_angle_atom_site_label_2
_geom_angle_atom_site_label_3
_geom_angle
_geom_angle_site_symmetry_1
_geom_angle_site_symmetry_3
_geom_angle_publ_flag
O1 Cd1 O2 56.23(10) 1_455 1_455 ?
O1 Cd1 O3 84.70(12) 1_455 2_654 ?
O1 Cd1 O4 134.47(11) 1_455 2_654 ?
O2 Cd1 O3 88.66(12) 1_455 2_654 ?
O4 Cd1 O2 98.05(11) 2_654 1_455 ?
O4 Cd1 O3 55.28(11) 2_654 2_654 ?
O6 Cd1 O1 99.36(12) 3_554 1_455 ?
O6 Cd1 O2 155.52(11) 3_554 1_455 ?
O6 Cd1 O3 91.08(11) 3_554 2_654 ?
O6 Cd1 O4 101.88(12) 3_554 2_654 ?
O7 Cd1 O1 129.25(15) . 1_455 ?
O7 Cd1 O2 104.06(14) . 1_455 ?
O7 Cd1 O3 145.33(14) . 2_654 ?
O7 Cd1 O4 90.67(14) . 2_654 ?
O7 Cd1 O6 89.88(15) . 3_554 ?
C13 O1 Cd1 94.0(2) . 1_655 ?
C13 O2 Cd1 87.2(2) . 1_655 ?
C10 O3 Cd1 88.4(2) . 2_655 ?
C10 O4 Cd1 94.5(2) . 2_655 ?
C22 O6 Cd1 126.5(3) . 3 ?
C19 O7 Cd1 135.1(3) . . ?
C6 N1A H1A 109.3 . . ?
C6 N1A C4A 111(2) . . ?
C6 N1A C5A 110.3(19) . . ?
C4A N1A H1A 109.3 . . ?
C5A N1A H1A 109.3 . . ?
C5A N1A C4A 108(2) . . ?
C1 N2 H2 106.4 . . ?
C1 N2 C2 113.1(3) . . ?
C1 N2 C15 111.7(3) . . ?
C2 N2 H2 106.4 . . ?
C2 N2 C15 112.3(3) . . ?
C15 N2 H2 106.4 . . ?
N2 C1 H1B 109.5 . . ?
N2 C1 H1C 109.5 . . ?
N2 C1 H1D 109.5 . . ?
H1B C1 H1C 109.5 . . ?
H1B C1 H1D 109.5 . . ?
H1C C1 H1D 109.5 . . ?
N2 C2 H2A 109.1 . . ?
N2 C2 H2B 109.1 . . ?
N2 C2 C3 112.4(4) . . ?
H2A C2 H2B 107.9 . . ?
C3 C2 H2A 109.1 . . ?
C3 C2 H2B 109.1 . . ?
C2 C3 H3A 110.4 . . ?
C2 C3 H3B 110.4 . . ?
C2 C3 C4B 105.9(7) . . ?
H3A C3 H3B 108.6 . . ?
C4A C3 C2 106.6(15) . . ?
C4A C3 H3A 110.4 . . ?
C4A C3 H3B 110.4 . . ?
N1A C6 H6A 108.3 . . ?
N1A C6 H6B 108.3 . . ?
N1A C6 C7 116.1(12) . . ?
H6A C6 H6B 107.4 . . ?
C7 C6 H6A 108.3 . . ?
C7 C6 H6B 108.3 . . ?
C7 C6 N1B 115.0(7) . . ?
C8 C7 C6 119.5(4) . . ?
C14 C7 C6 120.9(4) . . ?
C14 C7 C8 119.5(3) . . ?
C7 C8 H8 119.6 . . ?
C9 C8 C7 120.8(4) . . ?
C9 C8 H8 119.6 . . ?
C8 C9 C10 120.4(3) . . ?
C8 C9 C11 119.3(4) . . ?
C11 C9 C10 120.2(3) . . ?
O3 C10 Cd1 64.0(2) . 2_655 ?
O3 C10 O4 121.8(4) . . ?
O3 C10 C9 119.9(3) . . ?
O4 C10 Cd1 57.8(2) . 2_655 ?
O4 C10 C9 118.3(3) . . ?
C9 C10 Cd1 175.9(3) . 2_655 ?
C9 C11 H11 120.0 . . ?
C12 C11 C9 120.0(3) . . ?
C12 C11 H11 120.0 . . ?
C11 C12 C13 119.5(3) . . ?
C14 C12 C11 119.8(4) . . ?
C14 C12 C13 120.6(4) . . ?
O1 C13 Cd1 57.8(2) . 1_655 ?
O1 C13 C12 117.8(3) . . ?
O2 C13 Cd1 64.7(2) . 1_655 ?
O2 C13 O1 122.4(4) . . ?
O2 C13 C12 119.8(3) . . ?
C12 C13 Cd1 174.6(3) . 1_655 ?
C7 C14 C12 120.6(4) . . ?
C7 C14 H14 119.7 . . ?
C12 C14 H14 119.7 . . ?
N2 C15 H15A 108.3 . . ?
N2 C15 H15B 108.3 . . ?
N2 C15 C16 115.9(3) . . ?
H15A C15 H15B 107.4 . . ?
C16 C15 H15A 108.3 . . ?
C16 C15 H15B 108.3 . . ?
C17 C16 C15 118.8(3) . . ?
C23 C16 C15 121.2(3) . . ?
C23 C16 C17 119.4(3) . . ?
C16 C17 H17 120.0 . . ?
C16 C17 C18 120.0(3) . . ?
C18 C17 H17 120.0 . . ?
C17 C18 C19 118.2(3) . . ?
C20 C18 C17 120.2(3) . . ?
C20 C18 C19 121.1(3) . . ?
O7 C19 C18 115.7(4) . . ?
O8 C19 O7 124.2(4) . . ?
O8 C19 C18 120.0(4) . . ?
C18 C20 H20 120.3 . . ?
C18 C20 C21 119.3(3) . . ?
C21 C20 H20 120.3 . . ?
C20 C21 C22 120.9(3) . . ?
C23 C21 C20 120.3(3) . . ?
C23 C21 C22 118.6(3) . . ?
O5 C22 O6 124.0(4) . . ?
O5 C22 C21 117.4(3) . . ?
O6 C22 C21 118.5(4) . . ?
C16 C23 H23 119.7 . . ?
C21 C23 C16 120.5(3) . . ?
C21 C23 H23 119.7 . . ?
H9A O9 H9B 104.7 . . ?
H10A O10 H10B 121(7) . . ?
N1A C4A H4AA 108.5 . . ?
N1A C4A H4AB 108.5 . . ?
C3 C4A N1A 115(3) . . ?
C3 C4A H4AA 108.5 . . ?
C3 C4A H4AB 108.5 . . ?
H4AA C4A H4AB 107.5 . . ?
C3 C4B H4BA 108.9 . . ?
C3 C4B H4BB 108.9 . . ?
H4BA C4B H4BB 107.8 . . ?
N1B C4B C3 113.2(11) . . ?
N1B C4B H4BA 108.9 . . ?
N1B C4B H4BB 108.9 . . ?
H5BA C5B H5BB 109.5 . . ?
H5BA C5B H5BC 109.5 . . ?
H5BB C5B H5BC 109.5 . . ?
N1B C5B H5BA 109.5 . . ?
N1B C5B H5BB 109.5 . . ?
N1B C5B H5BC 109.5 . . ?
N1A C5A H5AA 109.5 . . ?
N1A C5A H5AB 109.5 . . ?
N1A C5A H5AC 109.5 . . ?
H5AA C5A H5AB 109.5 . . ?
H5AA C5A H5AC 109.5 . . ?
H5AB C5A H5AC 109.5 . . ?
C6 N1B H1BA 108.4 . . ?
C4B N1B C6 106.0(10) . . ?
C4B N1B H1BA 108.4 . . ?
C5B N1B C6 114.1(10) . . ?
C5B N1B C4B 111.3(11) . . ?
C5B N1B H1BA 108.4 . . ?

loop_
_geom_bond_atom_site_label_1
_geom_bond_atom_site_label_2
_geom_bond_distance
_geom_bond_site_symmetry_2
_geom_bond_publ_flag
Cd1 O1 2.263(3) 1_455 ?
Cd1 O2 2.416(3) 1_455 ?
Cd1 O3 2.445(3) 2_654 ?
Cd1 O4 2.308(3) 2_654 ?
Cd1 O6 2.255(3) 3_554 ?
Cd1 O7 2.154(3) . ?
O1 C13 1.264(5) . ?
O2 C13 1.257(5) . ?
O3 C10 1.259(5) . ?
O4 C10 1.269(5) . ?
O5 C22 1.252(5) . ?
O6 C22 1.274(5) . ?
O7 C19 1.245(6) . ?
O8 C19 1.236(6) . ?
N1A H1A 1.0000 . ?
N1A C6 1.49(3) . ?
N1A C4A 1.54(5) . ?
N1A C5A 1.52(2) . ?
N2 H2 1.0000 . ?
N2 C1 1.482(5) . ?
N2 C2 1.498(5) . ?
N2 C15 1.511(4) . ?
C1 H1B 0.9800 . ?
C1 H1C 0.9800 . ?
C1 H1D 0.9800 . ?
C2 H2A 0.9900 . ?
C2 H2B 0.9900 . ?
C2 C3 1.527(6) . ?
C3 H3A 0.9900 . ?
C3 H3B 0.9900 . ?
C3 C4A 1.48(4) . ?
C3 C4B 1.549(15) . ?
C6 H6A 0.9900 . ?
C6 H6B 0.9900 . ?
C6 C7 1.506(6) . ?
C6 N1B 1.532(16) . ?
C7 C8 1.390(6) . ?
C7 C14 1.385(6) . ?
C8 H8 0.9500 . ?
C8 C9 1.389(5) . ?
C9 C10 1.496(6) . ?
C9 C11 1.400(5) . ?
C11 H11 0.9500 . ?
C11 C12 1.391(5) . ?
C12 C13 1.503(5) . ?
C12 C14 1.391(5) . ?
C14 H14 0.9500 . ?
C15 H15A 0.9900 . ?
C15 H15B 0.9900 . ?
C15 C16 1.512(6) . ?
C16 C17 1.393(4) . ?
C16 C23 1.391(5) . ?
C17 H17 0.9500 . ?
C17 C18 1.403(5) . ?
C18 C19 1.509(5) . ?
C18 C20 1.388(5) . ?
C20 H20 0.9500 . ?
C20 C21 1.397(5) . ?
C21 C22 1.515(5) . ?
C21 C23 1.386(5) . ?
C23 H23 0.9500 . ?
O9 H9A 0.8707 . ?
O9 H9B 0.8696 . ?
O10 H10A 0.84(3) . ?
O10 H10B 0.90(2) . ?
C4A H4AA 0.9900 . ?
C4A H4AB 0.9900 . ?
C4B H4BA 0.9900 . ?
C4B H4BB 0.9900 . ?
C4B N1B 1.50(2) . ?
C5B H5BA 0.9800 . ?
C5B H5BB 0.9800 . ?
C5B H5BC 0.9800 . ?
C5B N1B 1.496(16) . ?
C5A H5AA 0.9800 . ?
C5A H5AB 0.9800 . ?
C5A H5AC 0.9800 . ?
N1B H1BA 1.0000 . ?

loop_
_geom_hbond_atom_site_label_D
_geom_hbond_atom_site_label_H
_geom_hbond_atom_site_label_A
_geom_hbond_distance_DH
_geom_hbond_distance_HA
_geom_hbond_distance_DA
_geom_hbond_angle_DHA
_geom_hbond_site_symmetry_A
_geom_hbond_publ_flag
N1A H1A O11A 1.00 1.84 2.77(3) 153.4 . yes
N1B H1BA O11B 1.00 1.80 2.670(18) 143.8 . yes
N2 H2 O5 1.00 1.71 2.673(4) 160.8 2_664 yes
O9 H9A O8 0.87 1.89 2.733(7) 163.4 4 yes
O9 H9B O4 0.87 1.97 2.832(5) 172.3 . yes
O10 H10A O8 0.84(3) 1.87(5) 2.692(8) 165(14) 4_565 yes
O10 H10B O5 0.90(2) 1.9692(15) 2.839(6) 161(6) . yes

loop_
_geom_torsion_atom_site_label_1
_geom_torsion_atom_site_label_2
_geom_torsion_atom_site_label_3
_geom_torsion_atom_site_label_4
_geom_torsion
_geom_torsion_site_symmetry_1
_geom_torsion_site_symmetry_2
_geom_torsion_site_symmetry_3
_geom_torsion_site_symmetry_4
_geom_torsion_publ_flag
Cd1 O1 C13 O2 3.9(5) 1_655 . . . ?
Cd1 O1 C13 C12 -176.4(3) 1_655 . . . ?
Cd1 O2 C13 O1 -3.6(4) 1_655 . . . ?
Cd1 O2 C13 C12 176.6(3) 1_655 . . . ?
Cd1 O3 C10 O4 -1.1(4) 2_655 . . . ?
Cd1 O3 C10 C9 178.7(3) 2_655 . . . ?
Cd1 O4 C10 O3 1.1(4) 2_655 . . . ?
Cd1 O4 C10 C9 -178.6(3) 2_655 . . . ?
Cd1 O6 C22 O5 -106.8(4) 3 . . . ?
Cd1 O6 C22 C21 76.5(4) 3 . . . ?
Cd1 O7 C19 O8 -9.7(9) . . . . ?
Cd1 O7 C19 C18 174.0(4) . . . . ?
N1A C6 C7 C8 -79.7(11) . . . . ?
N1A C6 C7 C14 105.3(11) . . . . ?
N2 C2 C3 C4A 154.0(10) . . . . ?
N2 C2 C3 C4B 169.1(6) . . . . ?
N2 C15 C16 C17 -109.5(4) . . . . ?
N2 C15 C16 C23 79.8(4) . . . . ?
C1 N2 C2 C3 69.0(4) . . . . ?
C1 N2 C15 C16 67.9(4) . . . . ?
C2 N2 C15 C16 -60.4(4) . . . . ?
C2 C3 C4A N1A 152.6(18) . . . . ?
C2 C3 C4B N1B -177.2(9) . . . . ?
C3 C4B N1B C6 172.4(8) . . . . ?
C3 C4B N1B C5B -63.0(13) . . . . ?
C6 N1A C4A C3 179.7(16) . . . . ?
C6 C7 C8 C9 -177.4(4) . . . . ?
C6 C7 C14 C12 176.3(4) . . . . ?
C7 C6 N1B C4B 161.6(8) . . . . ?
C7 C6 N1B C5B 38.8(12) . . . . ?
C7 C8 C9 C10 179.2(4) . . . . ?
C7 C8 C9 C11 1.3(6) . . . . ?
C8 C7 C14 C12 1.2(6) . . . . ?
C8 C9 C10 O3 178.1(4) . . . . ?
C8 C9 C10 O4 -2.1(6) . . . . ?
C8 C9 C11 C12 0.8(5) . . . . ?
C9 C11 C12 C13 175.4(3) . . . . ?
C9 C11 C12 C14 -1.9(5) . . . . ?
C10 C9 C11 C12 -177.1(3) . . . . ?
C11 C9 C10 O3 -4.0(6) . . . . ?
C11 C9 C10 O4 175.8(4) . . . . ?
C11 C12 C13 O1 -162.5(4) . . . . ?
C11 C12 C13 O2 17.3(6) . . . . ?
C11 C12 C14 C7 0.8(6) . . . . ?
C13 C12 C14 C7 -176.4(4) . . . . ?
C14 C7 C8 C9 -2.3(6) . . . . ?
C14 C12 C13 O1 14.8(6) . . . . ?
C14 C12 C13 O2 -165.4(4) . . . . ?
C15 N2 C2 C3 -163.4(3) . . . . ?
C15 C16 C17 C18 -172.8(3) . . . . ?
C15 C16 C23 C21 174.7(3) . . . . ?
C16 C17 C18 C19 170.4(3) . . . . ?
C16 C17 C18 C20 -2.1(6) . . . . ?
C17 C16 C23 C21 4.0(5) . . . . ?
C17 C18 C19 O7 -14.0(6) . . . . ?
C17 C18 C19 O8 169.5(5) . . . . ?
C17 C18 C20 C21 3.9(6) . . . . ?
C18 C20 C21 C22 172.8(3) . . . . ?
C18 C20 C21 C23 -1.8(6) . . . . ?
C19 C18 C20 C21 -168.3(4) . . . . ?
C20 C18 C19 O7 158.3(4) . . . . ?
C20 C18 C19 O8 -18.1(7) . . . . ?
C20 C21 C22 O5 -155.1(4) . . . . ?
C20 C21 C22 O6 21.8(5) . . . . ?
C20 C21 C23 C16 -2.1(6) . . . . ?
C22 C21 C23 C16 -176.9(3) . . . . ?
C23 C16 C17 C18 -1.9(5) . . . . ?
C23 C21 C22 O5 19.7(5) . . . . ?
C23 C21 C22 O6 -163.5(4) . . . . ?
C4A N1A C6 C7 -173.1(14) . . . . ?
C5A N1A C6 C7 -54(2) . . . . ?
C5A N1A C4A C3 59(3) . . . . ?
N1B C6 C7 C8 -92.0(7) . . . . ?
N1B C6 C7 C14 93.0(7) . . . . ?
